data_1515159
loop_
_publ_author_name
'Fallon, Thomas'
'Willis, Anthony C.'
'Rae, A. David'
'Paddon-Row, Michael N.'
'Sherburn, Michael S.'

_publ_section_title
;
 \b-Oligofurans
;
_journal_issue 6
_journal_name_full 'Chemical Science'
_journal_page_first 2133
_journal_paper_doi 10.1039/c2sc20130e
_journal_volume 3
_journal_year 2012
_chemical_compound_source local
_chemical_formula_moiety 'C12 H6 O3'
_chemical_formula_sum 'C12 H6 O3'
_chemical_formula_weight 198.18
_space_group_IT_number 15
_symmetry_cell_setting monoclinic
_symmetry_space_group_name_Hall '-C 2yc'
_symmetry_space_group_name_H-M 'C 1 2/c 1'
_atom_sites_solution_hydrogens geom
_atom_sites_solution_primary direct
_audit_creation_date 09-12-15
_audit_creation_method CRYSTALS_ver_12.87
_audit_update_record
;
2009-12-17 - Report on C12 H6 O3
by Anthony C. Willis
for Thomas Fallon and Mick Sherburn
2009-12-17 - passes checkcif tests with minor warnings
;
_cell_angle_alpha 90
_cell_angle_beta 116.501(2)
_cell_angle_gamma 90
_cell_formula_units_Z 4
_cell_length_a 15.1850(7)
_cell_length_b 8.7609(4)
_cell_length_c 7.1418(3)
_cell_measurement_reflns_used 7920
_cell_measurement_temperature 200
_cell_measurement_theta_max 27.5
_cell_measurement_theta_min 2.7
_cell_volume 850.27(7)
_computing_cell_refinement 'DENZO/SCALEPACK (Otwinowski & Minor, 1997)'
_computing_data_collection 'COLLECT (Nonius, 2001).'
_computing_data_reduction 'DENZO/SCALEPACK (Otwinowski & Minor, 1997)'
_computing_molecular_graphics
;
ORTEP-II (Johnson 1976) in teXsan (MSC, 1992-1997)
;
_computing_publication_material 'CRYSTALS (Betteridge et al., 2003)'
_computing_structure_refinement 'CRYSTALS (Betteridge et al., 2003)'
_computing_structure_solution 'SIR92 (Altomare et al., 1994)'
_diffrn_ambient_temperature 200
_diffrn_measured_fraction_theta_full 0.995
_diffrn_measured_fraction_theta_max 0.994
_diffrn_measurement_device 'Nonius KappaCCD'
_diffrn_measurement_device_type Area
_diffrn_measurement_method ' \f and \w scans with CCD '
_diffrn_radiation_monochromator graphite
_diffrn_radiation_type 'Mo K\a'
_diffrn_radiation_wavelength 0.71073
_diffrn_reflns_av_R_equivalents 0.055
_diffrn_reflns_limit_h_max 19
_diffrn_reflns_limit_h_min -19
_diffrn_reflns_limit_k_max 11
_diffrn_reflns_limit_k_min -11
_diffrn_reflns_limit_l_max 8
_diffrn_reflns_limit_l_min -9
_diffrn_reflns_number 8871
_diffrn_reflns_theta_full 26.972
_diffrn_reflns_theta_max 27.523
_diffrn_reflns_theta_min 2.766
_diffrn_standards_number 0
_exptl_absorpt_coefficient_mu 0.113
_exptl_absorpt_correction_T_max 0.997
_exptl_absorpt_correction_T_min 0.968
_exptl_absorpt_correction_type integration
_exptl_absorpt_process_details
;
via Gaussian method (Coppens, 1970) implemented in maXus (2000)
;
_exptl_crystal_colour 'pale yellow'
_exptl_crystal_density_diffrn 1.548
_exptl_crystal_density_method 'not measured'
_exptl_crystal_description plate
_exptl_crystal_F_000 408
_exptl_crystal_size_max 0.460
_exptl_crystal_size_mid 0.100
_exptl_crystal_size_min 0.030
_refine_diff_density_max 0.21
_refine_diff_density_min -0.26
_refine_ls_extinction_method None
_refine_ls_goodness_of_fit_ref 1.0426
_refine_ls_hydrogen_treatment refxyz
_refine_ls_matrix_type full
_refine_ls_number_parameters 78
_refine_ls_number_reflns 978
_refine_ls_number_restraints 0
_refine_ls_R_factor_all 0.0483
_refine_ls_R_factor_gt 0.0395
_refine_ls_shift/su_max 0.0123451
_refine_ls_shift/su_mean 0.4220141
_refine_ls_structure_factor_coef Fsqd
_refine_ls_weighting_details
;
Method= Modified Sheldrick
w=1/[\s^2^(F^2^) + ( 0.05P)^2^ + 0.42P]
,where P=(max(Fo^2^,0) + 2Fc^2^)/3
;
_refine_ls_weighting_scheme calc
_refine_ls_wR_factor_all 0.1030
_refine_ls_wR_factor_gt 0.0987
_refine_ls_wR_factor_ref 0.1030
_reflns_limit_h_max 17
_reflns_limit_h_min -19
_reflns_limit_k_max 11
_reflns_limit_k_min 0
_reflns_limit_l_max 9
_reflns_limit_l_min 0
_reflns_number_gt 828
_reflns_number_total 978
_reflns_threshold_expression I>2.0\s(I)
_oxford_diffrn_Wilson_B_factor 2.89
_oxford_diffrn_Wilson_scale 0.99
_oxford_refine_ls_r_factor_ref 0.0483
_oxford_refine_ls_scale 1.075(9)
_oxford_reflns_number_all 978
_oxford_reflns_threshold_expression_ref I>-10.0\s(I)
_oxford_structure_analysis_title '12151651 she0938'
_cod_data_source_file c2sc20130e.txt
_cod_data_source_block she0938
_cod_depositor_comments
;
The following automatic conversions were performed:

'_symmetry_cell_setting' value 'Monoclinic' changed to 'monoclinic'
according to
/usr/data/users/saulius/automatic-downloads/retrospective/RSC/lib/dictionaries/cif_core.dic
dictionary named 'cif_core.dic' version 2.4.2 from 2011-04-26.

Automatic conversion script
Id: cif_fix_values 2281 2013-09-26 08:29:07Z andrius 
;
_cod_original_sg_symbol_H-M 'C 1 2/c 1 '
_cod_database_code 1515159

loop_
_symmetry_equiv_pos_as_xyz
x,y,z
-x,-y,-z
x+1/2,y+1/2,z
-x+1/2,-y+1/2,-z
-x,y,-z+1/2
x,-y,z+1/2
-x+1/2,y+1/2,-z+1/2
x+1/2,-y+1/2,z+1/2

loop_
_atom_site_label
_atom_site_type_symbol
_atom_site_fract_x
_atom_site_fract_y
_atom_site_fract_z
_atom_site_U_iso_or_equiv
_atom_site_occupancy
_atom_site_adp_type
_atom_site_refinement_flags_posn
_atom_site_refinement_flags_adp
C1 C 0.55048(9) 0.50454(15) 0.26441(18) 0.0316 1.0000 Uani . .
C2 C 0.61526(10) 0.39315(17) 0.2833(2) 0.0396 1.0000 Uani . .
O3 O 0.70309(7) 0.45528(12) 0.30840(16) 0.0441 1.0000 Uani . .
C4 C 0.69190(10) 0.61090(18) 0.3041(2) 0.0388 1.0000 Uani . .
C5 C 0.60050(9) 0.64734(15) 0.27798(18) 0.0318 1.0000 Uani . .
C6 C 0.55025(9) 0.79099(15) 0.26362(18) 0.0333 1.0000 Uani . .
C7 C 0.57628(11) 0.93912(17) 0.2704(2) 0.0423 1.0000 Uani . .
O8 O 0.5000 1.03312(16) 0.2500 0.0477 1.0000 Uani S T
H21 H 0.6109(12) 0.277(2) 0.282(2) 0.0480 1.0000 Uiso . .
H41 H 0.7527(12) 0.6704(19) 0.323(2) 0.0473 1.0000 Uiso . .
H71 H 0.6379(13) 0.992(2) 0.284(3) 0.0526 1.0000 Uiso . .

loop_
_atom_site_aniso_label
_atom_site_aniso_U_11
_atom_site_aniso_U_22
_atom_site_aniso_U_33
_atom_site_aniso_U_23
_atom_site_aniso_U_13
_atom_site_aniso_U_12
C1 0.0297(7) 0.0363(7) 0.0298(6) -0.0015(5) 0.0141(5) 0.0001(5)
C2 0.0336(7) 0.0398(8) 0.0464(8) -0.0041(6) 0.0188(6) 0.0015(6)
O3 0.0310(5) 0.0489(6) 0.0542(6) -0.0078(4) 0.0207(4) 0.0030(4)
C4 0.0308(7) 0.0445(8) 0.0433(7) -0.0059(6) 0.0185(5) -0.0023(6)
C5 0.0288(6) 0.0378(7) 0.0294(6) -0.0018(4) 0.0136(5) -0.0017(5)
C6 0.0313(7) 0.0369(7) 0.0305(6) 0.0010(5) 0.0128(5) -0.0011(5)
C7 0.0374(8) 0.0396(8) 0.0466(8) 0.0009(6) 0.0157(6) -0.0034(6)
O8 0.0434(8) 0.0341(8) 0.0578(9) 0.0000 0.0155(7) 0.0000

loop_
_atom_type_symbol
_atom_type_scat_dispersion_real
_atom_type_scat_dispersion_imag
_atom_type_scat_Cromer_Mann_a1
_atom_type_scat_Cromer_Mann_b1
_atom_type_scat_Cromer_Mann_a2
_atom_type_scat_Cromer_Mann_b2
_atom_type_scat_Cromer_Mann_a3
_atom_type_scat_Cromer_Mann_b3
_atom_type_scat_Cromer_Mann_a4
_atom_type_scat_Cromer_Mann_b4
_atom_type_scat_Cromer_Mann_c
_atom_type_scat_source
C 0.0033 0.0016 2.3100 20.8439 1.0200 10.2075 1.5886 0.5687 0.8650 51.6512 0.2156 'International Tables Vol C 4.2.6.8 and 6.1.1.4'
H 0.0000 0.0000 0.4930 10.5109 0.3229 26.1257 0.1402 3.1424 0.0408 57.7998 0.0030 'International Tables Vol C 4.2.6.8 and 6.1.1.4'
O 0.0106 0.0060 3.0485 13.2771 2.2868 5.7011 1.5463 0.3239 0.8670 32.9089 0.2508 'International Tables Vol C 4.2.6.8 and 6.1.1.4'

loop_
_exptl_crystal_face_index_h
_exptl_crystal_face_index_k
_exptl_crystal_face_index_l
_exptl_crystal_face_perp_dist
1 0 0 0.030
-1 0 0 0.001
0 1 0 0.100
0 -1 0 0.040
0 0 1 0.250
0 0 -1 0.210
1 7 -1 0.068

loop_
_geom_angle_atom_site_label_1
_geom_angle_site_symmetry_1
_geom_angle_atom_site_label_2
_geom_angle_atom_site_label_3
_geom_angle_site_symmetry_3
_geom_angle
_geom_angle_publ_flag
C1 5_655 C1 C2 . 133.66(8) yes
C1 5_655 C1 C5 . 119.97(7) yes
C2 . C1 C5 . 106.36(12) yes
C1 . C2 O3 . 110.36(13) yes
C1 . C2 H21 . 132.7(9) no
O3 . C2 H21 . 116.9(9) no
C2 . O3 C4 . 106.68(10) yes
O3 . C4 C5 . 110.27(12) yes
O3 . C4 H41 . 114.2(9) no
C5 . C4 H41 . 135.5(9) no
C1 . C5 C4 . 106.33(12) yes
C1 . C5 C6 . 120.14(12) yes
C4 . C5 C6 . 133.53(13) yes
C5 . C6 C6 5_655 119.88(7) yes
C5 . C6 C7 . 133.95(12) yes
C6 5_655 C6 C7 . 106.16(8) yes
C6 . C7 O8 . 110.63(13) yes
C6 . C7 H71 . 133.6(10) no
O8 . C7 H71 . 115.7(10) no
C7 . O8 C7 5_655 106.41(15) yes

loop_
_geom_bond_atom_site_label_1
_geom_bond_atom_site_label_2
_geom_bond_site_symmetry_2
_geom_bond_distance
_geom_bond_publ_flag
C1 C1 5_655 1.453(2) yes
C1 C2 . 1.3489(19) yes
C1 C5 . 1.4443(17) yes
C2 O3 . 1.3762(17) yes
C2 H21 . 1.019(17) no
O3 C4 . 1.3725(19) yes
C4 C5 . 1.3536(18) yes
C4 H41 . 1.016(17) no
C5 C6 . 1.4515(18) yes
C6 C6 5_655 1.450(2) yes
C6 C7 . 1.3512(19) yes
C7 O8 . 1.3749(17) yes
C7 H71 . 1.011(19) no

loop_
_geom_contact_atom_site_label_1
_geom_contact_atom_site_label_2
_geom_contact_distance
_geom_contact_site_symmetry_2
_geom_contact_publ_flag
O3 C7 3.484(2) 4_666 no
O3 C5 3.510(2) 6_564 no
O3 C1 3.543(1) 6_564 no
O3 C4 3.576(2) 6_564 no
O8 C7 3.372(1) 2_675 no
O8 C7 3.372(1) 6_575 no
O8 C2 3.563(2) 1_565 no
O8 C2 3.563(2) 5_665 no
C1 C1 3.384(2) 2_665 no
C1 C2 3.500(2) 6_565 no
C1 C1 3.572(2) 6_565 no
C1 C1 3.572(2) 6_564 no
C2 C4 3.366(2) 6_565 no
C2 C5 3.533(2) 6_564 no
C4 C7 3.503(2) 4_666 no
C4 C4 3.532(3) 4_666 no

loop_
_geom_torsion_atom_site_label_1
_geom_torsion_atom_site_label_2
_geom_torsion_atom_site_label_3
_geom_torsion_atom_site_label_4
_geom_torsion_site_symmetry_2
_geom_torsion_site_symmetry_3
_geom_torsion_site_symmetry_4
_geom_torsion
_geom_torsion_publ_flag
O3 C2 C1 C1 . . 5_655 -179.9(2) no
O3 C2 C1 C5 . . . 0.1(1) no
O3 C4 C5 C1 . . . -0.1(1) no
O3 C4 C5 C6 . . . 179.7(1) no
O8 C7 C6 C5 . . . -179.7(1) no
O8 C7 C6 C6 . . 5_655 0.1(2) no
O8 C7 C6 C5 5_655 5_655 5_655 -179.7(1) no
O8 C7 C6 C6 5_655 5_655 . 0.1(2) no
C1 C1 C5 C4 5_655 5_655 5_655 -180.0(1) no
C1 C1 C5 C6 5_655 5_655 5_655 0.2(2) no
C1 C2 O3 C4 . . . -0.2(2) no
C1 C5 C6 C6 . . 5_655 0.2(2) no
C1 C5 C6 C7 . . . -180.0(1) no
C2 O3 C4 C5 . . . 0.2(2) no
C2 C1 C1 C2 . 5_655 5_655 -0.3(4) no
C2 C1 C1 C5 . 5_655 5_655 179.6(1) no
C2 C1 C5 C4 . . . -0.0(1) no
C2 C1 C5 C6 . . . -179.8(1) no
C4 C5 C6 C6 . . 5_655 -179.5(2) no
C4 C5 C6 C7 . . . 0.3(3) no
C5 C1 C1 C5 . 5_655 5_655 -0.4(3) no
C5 C6 C6 C5 . 5_655 5_655 -0.5(2) no
C5 C6 C6 C7 . 5_655 5_655 179.69(9) no
C6 C7 O8 C7 . . 5_655 -0.06(7) no
C7 C6 C6 C7 . 5_655 5_655 -0.2(2) no
